data_7023312
loop_
_publ_author_name
'Naziruddin, Abbas Raja'
'Huang, Zhao-Jiunn'
'Lai, Wei-Chih'
'Lin, Wan-Jung'
'Hwang, Wen-Shu'

_publ_section_title
;
 Ruthenium(II) carbonyl complexes bearing CCC-pincer bis-(carbene)
 ligands: synthesis, structures and activities toward recycle transfer
 hydrogenation reactions.
;
_journal_issue 36
_journal_name_full 'Dalton transactions (Cambridge, England : 2003)'
_journal_page_first 13161
_journal_page_last 13171
_journal_paper_doi 10.1039/c3dt51161h
_journal_volume 42
_journal_year 2013
_chemical_formula_sum 'C22 H25 Br N4 O2 Ru'
_chemical_formula_weight 558.44
_chemical_name_systematic
; 
 ? 
;
_space_group_IT_number 61
_symmetry_cell_setting orthorhombic
_symmetry_space_group_name_Hall '-P 2ac 2ab'
_symmetry_space_group_name_H-M 'P b c a'
_atom_sites_solution_hydrogens geom
_atom_sites_solution_primary direct
_atom_sites_solution_secondary difmap
_audit_creation_method SHELXL-97
_cell_angle_alpha 90.00
_cell_angle_beta 90.00
_cell_angle_gamma 90.00
_cell_formula_units_Z 8
_cell_length_a 13.5343(7)
_cell_length_b 16.3150(8)
_cell_length_c 20.3240(10)
_cell_measurement_reflns_used 9581
_cell_measurement_temperature 296(2)
_cell_measurement_theta_max 29.20
_cell_measurement_theta_min 2.20
_cell_volume 4487.8(4)
_computing_cell_refinement 'Bruker SMART'
_computing_data_collection 'Bruker SMART'
_computing_data_reduction 'Bruker SAINT'
_computing_molecular_graphics 'Bruker SHELXTL'
_computing_publication_material 'Bruker SHELXTL'
_computing_structure_refinement 'SHELXL-97 (Sheldrick, 2008)'
_computing_structure_solution 'SHELXS-97 (Sheldrick, 2008)'
_diffrn_ambient_temperature 296(2)
_diffrn_measured_fraction_theta_full 0.988
_diffrn_measured_fraction_theta_max 0.988
_diffrn_measurement_device_type 'CCD area detector'
_diffrn_measurement_method 'phi and omega scans'
_diffrn_radiation_monochromator graphite
_diffrn_radiation_source 'fine-focus sealed tube'
_diffrn_radiation_type MoK\a
_diffrn_radiation_wavelength 0.71073
_diffrn_reflns_av_R_equivalents 0.0450
_diffrn_reflns_av_sigmaI/netI 0.0324
_diffrn_reflns_limit_h_max 18
_diffrn_reflns_limit_h_min -12
_diffrn_reflns_limit_k_max 16
_diffrn_reflns_limit_k_min -23
_diffrn_reflns_limit_l_max 27
_diffrn_reflns_limit_l_min -28
_diffrn_reflns_number 38935
_diffrn_reflns_theta_full 30.33
_diffrn_reflns_theta_max 30.33
_diffrn_reflns_theta_min 2.00
_exptl_absorpt_coefficient_mu 2.505
_exptl_absorpt_correction_T_max 0.7700
_exptl_absorpt_correction_T_min 0.4742
_exptl_absorpt_correction_type multi-scan
_exptl_absorpt_process_details SADABS
_exptl_crystal_colour colourless
_exptl_crystal_density_diffrn 1.653
_exptl_crystal_density_method 'not measured'
_exptl_crystal_description slice
_exptl_crystal_F_000 2240
_exptl_crystal_size_max 0.334
_exptl_crystal_size_mid 0.325
_exptl_crystal_size_min 0.305
_refine_diff_density_max 2.370
_refine_diff_density_min -1.356
_refine_diff_density_rms 0.110
_refine_ls_extinction_method none
_refine_ls_goodness_of_fit_ref 1.055
_refine_ls_hydrogen_treatment constr
_refine_ls_matrix_type full
_refine_ls_number_parameters 261
_refine_ls_number_reflns 6662
_refine_ls_number_restraints 0
_refine_ls_restrained_S_all 1.055
_refine_ls_R_factor_all 0.0607
_refine_ls_R_factor_gt 0.0416
_refine_ls_shift/su_max 0.002
_refine_ls_shift/su_mean 0.000
_refine_ls_structure_factor_coef Fsqd
_refine_ls_weighting_details 'calc w=1/[\s^2^(Fo^2^)+(0.0534P)^2^+8.1754P] where P=(Fo^2^+2Fc^2^)/3'
_refine_ls_weighting_scheme calc
_refine_ls_wR_factor_gt 0.1071
_refine_ls_wR_factor_ref 0.1171
_reflns_number_gt 5042
_reflns_number_total 6662
_reflns_threshold_expression >2sigma(I)
_cod_data_source_file c3dt51161h.txt
_cod_data_source_block 2
_cod_depositor_comments
;
The following automatic conversions were performed:

'_symmetry_cell_setting' value 'Orthorhombic' changed to
'orthorhombic' according to
/home/saulius/struct/CIF-dictionaries/cif_core.dic dictionary named
'cif_core.dic' version 2.4.2 from 2011-04-26.

Automatic conversion script
Id: cif_fix_values 1891 2012-01-12 08:04:46Z andrius 
;
_cod_original_sg_symbol_H-M Pbca
_cod_database_code 7023312

loop_
_symmetry_equiv_pos_as_xyz
'x, y, z'
'-x+1/2, -y, z+1/2'
'-x, y+1/2, -z+1/2'
'x+1/2, -y+1/2, -z'
'-x, -y, -z'
'x-1/2, y, -z-1/2'
'x, -y-1/2, z-1/2'
'-x-1/2, y-1/2, z'

loop_
_atom_site_label
_atom_site_type_symbol
_atom_site_fract_x
_atom_site_fract_y
_atom_site_fract_z
_atom_site_U_iso_or_equiv
_atom_site_adp_type
_atom_site_occupancy
_atom_site_symmetry_multiplicity
_atom_site_calc_flag
_atom_site_refinement_flags
Ru1 Ru 0.717397(18) 0.188708(15) 0.615820(12) 0.02480(8) Uani 1 1 d .
Br1 Br 0.74026(3) 0.12681(2) 0.499265(18) 0.03489(10) Uani 1 1 d .
C2 C 0.7917(2) 0.3469(2) 0.55955(16) 0.0282(6) Uani 1 1 d .
C1 C 0.8202(2) 0.2749(2) 0.58985(16) 0.0269(6) Uani 1 1 d .
C7 C 0.8537(3) 0.1342(2) 0.64051(16) 0.0287(6) Uani 1 1 d .
C6 C 0.9195(2) 0.2600(2) 0.59904(16) 0.0290(7) Uani 1 1 d .
C10 C 0.6328(2) 0.2838(2) 0.57421(16) 0.0279(6) Uani 1 1 d .
C3 C 0.8597(3) 0.4061(2) 0.54088(18) 0.0349(7) Uani 1 1 d .
H3 H 0.8396 0.4554 0.5222 0.042 Uiso 1 1 calc R
C4 C 0.9592(3) 0.3888(2) 0.55124(19) 0.0374(8) Uani 1 1 d .
H4 H 1.0061 0.4275 0.5387 0.045 Uiso 1 1 calc R
C5 C 0.9910(3) 0.3162(2) 0.57949(19) 0.0365(8) Uani 1 1 d .
H5 H 1.0579 0.3053 0.5852 0.044 Uiso 1 1 calc R
C9 C 0.9937(3) 0.0688(3) 0.6700(2) 0.0432(9) Uani 1 1 d .
H9 H 1.0356 0.0286 0.6865 0.052 Uiso 1 1 calc R
N4 N 0.5388(2) 0.30369(17) 0.56118(14) 0.0300(6) Uani 1 1 d .
N2 N 0.9354(2) 0.18194(18) 0.62822(14) 0.0303(6) Uani 1 1 d .
N3 N 0.6866(2) 0.34981(17) 0.55188(14) 0.0282(6) Uani 1 1 d .
N1 N 0.8914(2) 0.06445(18) 0.66621(14) 0.0316(6) Uani 1 1 d .
C22 C 0.6184(3) 0.1048(2) 0.63455(18) 0.0335(7) Uani 1 1 d .
C21 C 0.6994(2) 0.2347(2) 0.7017(2) 0.0332(8) Uani 1 1 d .
O2 O 0.5599(2) 0.05796(19) 0.64716(19) 0.0610(9) Uani 1 1 d .
O1 O 0.6874(2) 0.25812(19) 0.74854(17) 0.0517(7) Uani 1 1 d .
C12 C 0.5330(3) 0.3802(2) 0.53102(18) 0.0360(8) Uani 1 1 d .
H12 H 0.4756 0.4065 0.5174 0.043 Uiso 1 1 calc R
C11 C 0.6256(3) 0.4091(2) 0.52525(18) 0.0356(8) Uani 1 1 d .
H11 H 0.6448 0.4589 0.5070 0.043 Uiso 1 1 calc R
C8 C 1.0210(3) 0.1424(3) 0.6454(2) 0.0404(9) Uani 1 1 d .
H8 H 1.0851 0.1622 0.6411 0.049 Uiso 1 1 calc R
C13 C 0.4521(3) 0.2559(2) 0.58148(19) 0.0370(8) Uani 1 1 d .
H13A H 0.4643 0.1982 0.5732 0.044 Uiso 1 1 calc R
H13B H 0.3955 0.2723 0.5553 0.044 Uiso 1 1 calc R
C17 C 0.8341(3) -0.0059(2) 0.68945(19) 0.0377(8) Uani 1 1 d .
H17A H 0.8616 -0.0558 0.6710 0.045 Uiso 1 1 calc R
H17B H 0.7665 -0.0009 0.6741 0.045 Uiso 1 1 calc R
C18 C 0.8345(4) -0.0118(3) 0.7645(2) 0.0553(8) Uani 1 1 d .
H18A H 0.8003 -0.0614 0.7777 0.066 Uiso 1 1 calc R
H18B H 0.9023 -0.0160 0.7797 0.066 Uiso 1 1 calc R
C19 C 0.7865(4) 0.0602(4) 0.7969(3) 0.0666(10) Uani 1 1 d .
H19A H 0.7188 0.0645 0.7817 0.080 Uiso 1 1 calc R
H19B H 0.8209 0.1098 0.7839 0.080 Uiso 1 1 calc R
C14 C 0.4291(4) 0.2677(3) 0.6522(2) 0.0553(8) Uani 1 1 d .
H14A H 0.3701 0.2363 0.6620 0.066 Uiso 1 1 calc R
H14B H 0.4827 0.2439 0.6774 0.066 Uiso 1 1 calc R
C16 C 0.4138(4) 0.3630(3) 0.7504(2) 0.0590(12) Uani 1 1 d .
H16A H 0.3633 0.3301 0.7704 0.089 Uiso 1 1 calc R
H16B H 0.4009 0.4199 0.7590 0.089 Uiso 1 1 calc R
H16C H 0.4770 0.3484 0.7683 0.089 Uiso 1 1 calc R
C20 C 0.7867(4) 0.0541(4) 0.8720(2) 0.0626(13) Uani 1 1 d .
H20A H 0.7434 0.0106 0.8855 0.094 Uiso 1 1 calc R
H20B H 0.7644 0.1050 0.8904 0.094 Uiso 1 1 calc R
H20C H 0.8526 0.0428 0.8871 0.094 Uiso 1 1 calc R
C15 C 0.4141(5) 0.3480(3) 0.6753(3) 0.0666(10) Uani 1 1 d .
H15A H 0.3514 0.3670 0.6580 0.080 Uiso 1 1 calc R
H15B H 0.4651 0.3824 0.6562 0.080 Uiso 1 1 calc R

loop_
_atom_site_aniso_label
_atom_site_aniso_U_11
_atom_site_aniso_U_22
_atom_site_aniso_U_33
_atom_site_aniso_U_23
_atom_site_aniso_U_13
_atom_site_aniso_U_12
Ru1 0.02133(13) 0.02360(12) 0.02947(13) 0.00226(10) 0.00083(9) -0.00024(9)
Br1 0.03440(19) 0.03460(19) 0.03568(19) -0.00318(14) 0.00134(14) -0.00199(14)
C2 0.0277(16) 0.0264(15) 0.0306(16) -0.0027(13) 0.0018(13) -0.0001(12)
C1 0.0236(15) 0.0279(15) 0.0291(15) -0.0012(12) 0.0018(12) -0.0031(12)
C7 0.0279(16) 0.0312(16) 0.0269(15) 0.0012(12) 0.0002(13) 0.0001(13)
C6 0.0275(15) 0.0309(16) 0.0286(15) -0.0005(13) 0.0015(12) -0.0026(13)
C10 0.0279(16) 0.0265(14) 0.0293(15) -0.0005(12) -0.0012(13) 0.0018(12)
C3 0.041(2) 0.0295(16) 0.0339(17) 0.0018(14) 0.0044(15) -0.0037(15)
C4 0.0349(19) 0.0357(18) 0.042(2) 0.0016(16) 0.0074(16) -0.0117(15)
C5 0.0257(16) 0.043(2) 0.0408(19) -0.0013(16) 0.0028(14) -0.0073(15)
C9 0.0314(18) 0.044(2) 0.054(2) 0.0076(19) -0.0036(17) 0.0102(16)
N4 0.0278(14) 0.0317(14) 0.0304(14) 0.0008(11) -0.0021(11) 0.0034(11)
N2 0.0239(13) 0.0357(15) 0.0315(14) 0.0023(12) 0.0001(11) 0.0013(11)
N3 0.0290(14) 0.0260(13) 0.0297(14) 0.0024(11) 0.0010(11) 0.0020(11)
N1 0.0297(14) 0.0315(14) 0.0337(15) 0.0021(12) -0.0011(12) 0.0042(12)
C22 0.0325(18) 0.0281(16) 0.0399(18) 0.0001(14) 0.0016(15) 0.0006(13)
C21 0.0198(15) 0.0386(19) 0.041(2) 0.0157(16) -0.0031(14) -0.0042(13)
O2 0.0463(17) 0.0489(18) 0.088(3) 0.0043(17) 0.0158(17) -0.0179(15)
O1 0.0447(17) 0.0518(18) 0.0586(19) -0.0086(16) -0.0003(14) -0.0027(14)
C12 0.0342(18) 0.0371(19) 0.0366(18) 0.0066(15) -0.0032(15) 0.0082(15)
C11 0.041(2) 0.0290(16) 0.0366(18) 0.0066(14) -0.0015(15) 0.0081(14)
C8 0.0246(17) 0.048(2) 0.049(2) 0.0039(18) -0.0021(15) 0.0063(15)
C13 0.0271(16) 0.0376(19) 0.046(2) -0.0031(16) -0.0036(15) -0.0011(14)
C17 0.042(2) 0.0257(16) 0.046(2) 0.0016(15) -0.0027(16) 0.0029(14)
C18 0.0549(19) 0.0542(19) 0.0566(19) 0.0048(15) 0.0082(15) -0.0132(15)
C19 0.072(2) 0.066(2) 0.062(2) 0.0009(18) 0.0177(19) -0.0028(19)
C14 0.0549(19) 0.0542(19) 0.0566(19) 0.0048(15) 0.0082(15) -0.0132(15)
C16 0.062(3) 0.067(3) 0.047(2) 0.000(2) 0.005(2) -0.020(2)
C20 0.066(3) 0.083(4) 0.039(2) 0.007(2) 0.007(2) 0.001(3)
C15 0.072(2) 0.066(2) 0.062(2) 0.0009(18) 0.0177(19) -0.0028(19)

loop_
_atom_type_symbol
_atom_type_description
_atom_type_scat_dispersion_real
_atom_type_scat_dispersion_imag
_atom_type_scat_source
C C 0.0033 0.0016 'International Tables Vol C Tables 4.2.6.8 and 6.1.1.4'
H H 0.0000 0.0000 'International Tables Vol C Tables 4.2.6.8 and 6.1.1.4'
N N 0.0061 0.0033 'International Tables Vol C Tables 4.2.6.8 and 6.1.1.4'
O O 0.0106 0.0060 'International Tables Vol C Tables 4.2.6.8 and 6.1.1.4'
Br Br -0.2901 2.4595 'International Tables Vol C Tables 4.2.6.8 and 6.1.1.4'
Ru Ru -1.2594 0.8363 'International Tables Vol C Tables 4.2.6.8 and 6.1.1.4'

loop_
_geom_angle_atom_site_label_1
_geom_angle_atom_site_label_2
_geom_angle_atom_site_label_3
_geom_angle
C21 Ru1 C22 90.57(15)
C21 Ru1 C1 93.00(14)
C22 Ru1 C1 176.28(14)
C21 Ru1 C10 90.46(13)
C22 Ru1 C10 102.84(14)
C1 Ru1 C10 76.11(13)
C21 Ru1 C7 93.42(14)
C22 Ru1 C7 104.95(14)
C1 Ru1 C7 75.88(13)
C10 Ru1 C7 151.89(13)
C21 Ru1 Br1 179.51(10)
C22 Ru1 Br1 89.24(11)
C1 Ru1 Br1 87.17(9)
C10 Ru1 Br1 89.14(9)
C7 Ru1 Br1 87.06(9)
C1 C2 C3 121.9(3)
C1 C2 N3 110.7(3)
C3 C2 N3 127.3(3)
C6 C1 C2 118.8(3)
C6 C1 Ru1 120.5(2)
C2 C1 Ru1 120.6(2)
N1 C7 N2 104.1(3)
N1 C7 Ru1 141.0(3)
N2 C7 Ru1 114.9(2)
C1 C6 C5 121.6(3)
C1 C6 N2 111.2(3)
C5 C6 N2 127.3(3)
N4 C10 N3 104.4(3)
N4 C10 Ru1 140.7(3)
N3 C10 Ru1 114.9(2)
C2 C3 C4 117.4(3)
C2 C3 H3 121.3
C4 C3 H3 121.3
C5 C4 C3 122.4(3)
C5 C4 H4 118.8
C3 C4 H4 118.8
C4 C5 C6 117.8(3)
C4 C5 H5 121.1
C6 C5 H5 121.1
C8 C9 N1 107.4(3)
C8 C9 H9 126.3
N1 C9 H9 126.3
C10 N4 C12 110.9(3)
C10 N4 C13 125.1(3)
C12 N4 C13 123.7(3)
C8 N2 C7 111.5(3)
C8 N2 C6 131.0(3)
C7 N2 C6 117.5(3)
C10 N3 C11 111.1(3)
C10 N3 C2 117.6(3)
C11 N3 C2 131.2(3)
C7 N1 C9 110.7(3)
C7 N1 C17 125.8(3)
C9 N1 C17 123.4(3)
O2 C22 Ru1 177.5(4)
O1 C21 Ru1 177.8(3)
C11 C12 N4 107.5(3)
C11 C12 H12 126.3
N4 C12 H12 126.3
C12 C11 N3 106.1(3)
C12 C11 H11 127.0
N3 C11 H11 127.0
C9 C8 N2 106.3(3)
C9 C8 H8 126.9
N2 C8 H8 126.9
N4 C13 C14 111.8(3)
N4 C13 H13A 109.3
C14 C13 H13A 109.3
N4 C13 H13B 109.3
C14 C13 H13B 109.3
H13A C13 H13B 107.9
N1 C17 C18 111.7(3)
N1 C17 H17A 109.3
C18 C17 H17A 109.3
N1 C17 H17B 109.3
C18 C17 H17B 109.3
H17A C17 H17B 107.9
C19 C18 C17 112.8(4)
C19 C18 H18A 109.0
C17 C18 H18A 109.0
C19 C18 H18B 109.0
C17 C18 H18B 109.0
H18A C18 H18B 107.8
C18 C19 C20 112.8(5)
C18 C19 H19A 109.0
C20 C19 H19A 109.0
C18 C19 H19B 109.0
C20 C19 H19B 109.0
H19A C19 H19B 107.8
C15 C14 C13 118.3(4)
C15 C14 H14A 107.7
C13 C14 H14A 107.7
C15 C14 H14B 107.7
C13 C14 H14B 107.7
H14A C14 H14B 107.1
C15 C16 H16A 109.5
C15 C16 H16B 109.5
H16A C16 H16B 109.5
C15 C16 H16C 109.5
H16A C16 H16C 109.5
H16B C16 H16C 109.5
C19 C20 H20A 109.5
C19 C20 H20B 109.5
H20A C20 H20B 109.5
C19 C20 H20C 109.5
H20A C20 H20C 109.5
H20B C20 H20C 109.5
C14 C15 C16 118.5(5)
C14 C15 H15A 107.7
C16 C15 H15A 107.7
C14 C15 H15B 107.7
C16 C15 H15B 107.7
H15A C15 H15B 107.1

loop_
_geom_bond_atom_site_label_1
_geom_bond_atom_site_label_2
_geom_bond_distance
Ru1 C21 1.915(4)
Ru1 C22 1.953(4)
Ru1 C1 2.047(3)
Ru1 C10 2.106(3)
Ru1 C7 2.108(3)
Ru1 Br1 2.5936(5)
C2 C1 1.382(5)
C2 C3 1.387(5)
C2 N3 1.432(4)
C1 C6 1.379(5)
C7 N1 1.352(4)
C7 N2 1.375(4)
C6 C5 1.390(5)
C6 N2 1.421(4)
C10 N4 1.339(4)
C10 N3 1.376(4)
C3 C4 1.392(6)
C3 H3 0.9300
C4 C5 1.386(5)
C4 H4 0.9300
C5 H5 0.9300
C9 C8 1.351(6)
C9 N1 1.388(5)
C9 H9 0.9300
N4 C12 1.393(4)
N4 C13 1.468(5)
N2 C8 1.372(4)
N3 C11 1.382(4)
N1 C17 1.464(5)
C22 O2 1.130(4)
C21 O1 1.039(5)
C12 C11 1.344(6)
C12 H12 0.9300
C11 H11 0.9300
C8 H8 0.9300
C13 C14 1.483(6)
C13 H13A 0.9700
C13 H13B 0.9700
C17 C18 1.529(6)
C17 H17A 0.9700
C17 H17B 0.9700
C18 C19 1.496(7)
C18 H18A 0.9700
C18 H18B 0.9700
C19 C20 1.528(7)
C19 H19A 0.9700
C19 H19B 0.9700
C14 C15 1.407(7)
C14 H14A 0.9700
C14 H14B 0.9700
C16 C15 1.546(7)
C16 H16A 0.9600
C16 H16B 0.9600
C16 H16C 0.9600
C20 H20A 0.9600
C20 H20B 0.9600
C20 H20C 0.9600
C15 H15A 0.9700
C15 H15B 0.9700
